data_4064796
loop_
_publ_author_name
'Li, Baolin'
'Matsuo, Tsukasa'
'Fukunaga, Takeo'
'Hashizume, Daisuke'
'Fueno, Hiroyuki'
'Tanaka, Kazuyoshi'
'Tamao, Kohei'

_publ_section_title
;
 Neutral and Cationic Gold(I) Complexes with \p-Conjugated Phosphasilene
 Ligands
;
_journal_issue 13
_journal_name_full Organometallics
_journal_page_first 3453
_journal_paper_doi 10.1021/om2003442
_journal_volume 30
_journal_year 2011
_chemical_formula_moiety 'C62 H95 Au Cl P Si'
_chemical_formula_sum 'C62 H95 Au Cl P Si'
_chemical_formula_weight 1131.86
_chemical_name_systematic
;
 ?
;
_space_group_IT_number 14
_symmetry_cell_setting monoclinic
_symmetry_space_group_name_Hall '-P 2yn'
_symmetry_space_group_name_H-M 'P 1 21/n 1'
_atom_sites_solution_hydrogens geom
_atom_sites_solution_primary direct
_atom_sites_solution_secondary difmap
_audit_creation_method SHELXL-97
_cell_angle_alpha 90
_cell_angle_beta 95.547(2)
_cell_angle_gamma 90
_cell_formula_units_Z 4
_cell_length_a 12.8017(17)
_cell_length_b 13.4737(18)
_cell_length_c 32.998(4)
_cell_measurement_reflns_used 14613
_cell_measurement_temperature 100
_cell_measurement_theta_max 27.5
_cell_measurement_theta_min 3.0
_cell_volume 5665.0(13)
_computing_cell_refinement CrystalClear
_computing_data_collection CrystalClear
_computing_data_reduction CrystalClear
_computing_molecular_graphics 'ORTEP-3 for Windows'
_computing_publication_material 'SHELXL-97 (Sheldrick, 2008)'
_computing_structure_refinement 'SHELXL-97 (Sheldrick, 2008)'
_computing_structure_solution SIR92
_diffrn_ambient_temperature 100
_diffrn_detector_area_resol_mean 7.31
_diffrn_measured_fraction_theta_full 0.994
_diffrn_measured_fraction_theta_max 0.994
_diffrn_measurement_device_type 'Rigaku Saturn'
_diffrn_measurement_method \w-scan
_diffrn_radiation_monochromator graphite
_diffrn_radiation_source 'fine-focus rotating anode'
_diffrn_radiation_type MoK\a
_diffrn_radiation_wavelength 0.71073
_diffrn_reflns_av_R_equivalents 0.0417
_diffrn_reflns_av_sigmaI/netI 0.0460
_diffrn_reflns_limit_h_max 16
_diffrn_reflns_limit_h_min -16
_diffrn_reflns_limit_k_max 17
_diffrn_reflns_limit_k_min -17
_diffrn_reflns_limit_l_max 42
_diffrn_reflns_limit_l_min -36
_diffrn_reflns_number 44512
_diffrn_reflns_theta_full 27.48
_diffrn_reflns_theta_max 27.48
_diffrn_reflns_theta_min 3.02
_diffrn_standards_number 0
_exptl_absorpt_coefficient_mu 2.730
_exptl_absorpt_correction_T_max 0.876
_exptl_absorpt_correction_T_min 0.723
_exptl_absorpt_correction_type multi-scan
_exptl_absorpt_process_details 'Jacobson, R. (1998) Private communication'
_exptl_crystal_colour yellow
_exptl_crystal_density_diffrn 1.327
_exptl_crystal_density_method 'not measured'
_exptl_crystal_description prism
_exptl_crystal_F_000 2368
_exptl_crystal_size_max 0.05
_exptl_crystal_size_mid 0.05
_exptl_crystal_size_min 0.05
_refine_diff_density_max 2.235
_refine_diff_density_min -1.721
_refine_diff_density_rms 0.120
_refine_ls_extinction_method none
_refine_ls_goodness_of_fit_ref 1.073
_refine_ls_hydrogen_treatment constr
_refine_ls_matrix_type full
_refine_ls_number_parameters 654
_refine_ls_number_reflns 12923
_refine_ls_number_restraints 274
_refine_ls_restrained_S_all 1.078
_refine_ls_R_factor_all 0.0570
_refine_ls_R_factor_gt 0.0469
_refine_ls_shift/su_max 0.004
_refine_ls_shift/su_mean 0.000
_refine_ls_structure_factor_coef Fsqd
_refine_ls_weighting_details 'calc w=1/[\s^2^(Fo^2^)+(0.0393P)^2^+14.9387P] where P=(Fo^2^+2Fc^2^)/3'
_refine_ls_weighting_scheme calc
_refine_ls_wR_factor_gt 0.1021
_refine_ls_wR_factor_ref 0.1076
_reflns_number_gt 11074
_reflns_number_total 12923
_reflns_threshold_expression I>2\s(I)
_cod_data_source_file om2003442_si_002.cif
_cod_data_source_block 3a
_cod_original_sg_symbol_H-M 'P 21/n'
_cod_database_code 4064796

loop_
_symmetry_equiv_pos_as_xyz
'x, y, z'
'-x+1/2, y+1/2, -z+1/2'
'-x, -y, -z'
'x-1/2, -y-1/2, z-1/2'

loop_
_atom_site_label
_atom_site_type_symbol
_atom_site_fract_x
_atom_site_fract_y
_atom_site_fract_z
_atom_site_U_iso_or_equiv
_atom_site_adp_type
_atom_site_occupancy
_atom_site_symmetry_multiplicity
_atom_site_calc_flag
_atom_site_refinement_flags
_atom_site_disorder_assembly
_atom_site_disorder_group
C1 C 0.47258(2) 0.31699(2) 0.190111(7) 0.02005(10) Uani 1 1 d D . .
C2 C 0.42884(3) 0.31588(3) 0.228050(12) 0.02066(10) Uani 1 1 d . A .
C3 C 0.31968(3) 0.34846(3) 0.239090(12) 0.02162(10) Uani 1 1 d . . .
C4 C 0.33294(3) 0.34344(3) 0.286786(12) 0.02516(11) Uani 1 1 d . A .
H4A H 0.3442 0.4109 0.2983 0.030 Uiso 1 1 calc R . .
H4B H 0.2688 0.3155 0.2969 0.030 Uiso 1 1 calc R . .
C5 C 0.42778(3) 0.27733(3) 0.300137(11) 0.02172(10) Uani 1 1 d . . .
C6 C 0.48870(3) 0.28116(3) 0.262825(11) 0.02001(10) Uani 1 1 d . A .
C7 C 0.59198(3) 0.25280(3) 0.261919(12) 0.02526(11) Uani 1 1 d . . .
H7 H 0.6309 0.2282 0.2858 0.030 Uiso 1 1 calc R A .
C8 C 0.63814(3) 0.26064(4) 0.225909(13) 0.03303(10) Uani 1 1 d U A .
C9 C 0.750363(15) 0.230314(9) 0.220115(6) 0.04527(7) Uani 1 1 d DU . .
C10 C 0.76228(3) 0.27458(4) 0.177214(15) 0.04138(11) Uani 1 1 d U A .
H10A H 0.8004 0.3385 0.1800 0.050 Uiso 1 1 calc R . .
H10B H 0.8031 0.2285 0.1615 0.050 Uiso 1 1 calc R . .
C11 C 0.65192(3) 0.290815(13) 0.154636(5) 0.03014(12) Uani 1 1 d D . .
C12 C 0.58080(3) 0.29150(3) 0.189804(12) 0.02247(10) Uani 1 1 d . A .
C13 C 0.28877(3) 0.45549(3) 0.225416(13) 0.02670(11) Uani 1 1 d . A .
H13A H 0.2656 0.4545 0.1959 0.032 Uiso 1 1 calc R . .
H13B H 0.2281 0.4766 0.2398 0.032 Uiso 1 1 calc R . .
C14 C 0.37524(4) 0.53212(3) 0.233118(14) 0.03118(12) Uani 1 1 d . . .
H14A H 0.3952 0.5376 0.2625 0.047 Uiso 1 1 calc R A .
H14B H 0.3500 0.5966 0.2225 0.047 Uiso 1 1 calc R . .
H14C H 0.4363 0.5117 0.2194 0.047 Uiso 1 1 calc R . .
C15 C 0.23427(3) 0.27525(3) 0.221365(12) 0.02369(10) Uani 1 1 d . A .
H15A H 0.2340 0.2750 0.1914 0.028 Uiso 1 1 calc R . .
H15B H 0.2540 0.2077 0.2312 0.028 Uiso 1 1 calc R . .
C16 C 0.12236(3) 0.29682(3) 0.231900(13) 0.02988(12) Uani 1 1 d . . .
H16A H 0.1218 0.3009 0.2615 0.045 Uiso 1 1 calc R A .
H16B H 0.0755 0.2434 0.2213 0.045 Uiso 1 1 calc R . .
H16C H 0.0983 0.3600 0.2196 0.045 Uiso 1 1 calc R . .
C17 C 0.49338(3) 0.32085(3) 0.337766(12) 0.02608(11) Uani 1 1 d . A .
H17A H 0.5583 0.2812 0.3432 0.031 Uiso 1 1 calc R . .
H17B H 0.5143 0.3895 0.3315 0.031 Uiso 1 1 calc R . .
C18 C 0.43569(4) 0.32260(4) 0.376219(13) 0.03433(13) Uani 1 1 d . . .
H18A H 0.3665 0.3530 0.3700 0.051 Uiso 1 1 calc R A .
H18B H 0.4764 0.3613 0.3974 0.051 Uiso 1 1 calc R . .
H18C H 0.4272 0.2546 0.3859 0.051 Uiso 1 1 calc R . .
C19 C 0.39131(3) 0.17017(3) 0.307950(13) 0.03007(12) Uani 1 1 d . A .
H19A H 0.3449 0.1720 0.3303 0.036 Uiso 1 1 calc R . .
H19B H 0.3486 0.1467 0.2832 0.036 Uiso 1 1 calc R . .
C20 C 0.47738(4) 0.09444(3) 0.318943(15) 0.04050(14) Uani 1 1 d . . .
H20A H 0.5246 0.0920 0.2973 0.061 Uiso 1 1 calc R A .
H20B H 0.4459 0.0289 0.3220 0.061 Uiso 1 1 calc R . .
H20C H 0.5171 0.1136 0.3446 0.061 Uiso 1 1 calc R . .
C25 C 0.64907(4) 0.39070(4) 0.131385(15) 0.04114(15) Uani 1 1 d . A .
H25A H 0.7069 0.3907 0.1135 0.049 Uiso 1 1 calc R . .
H25B H 0.5823 0.3942 0.1136 0.049 Uiso 1 1 calc R . .
C26 C 0.65854(5) 0.48409(4) 0.157393(18) 0.05122(17) Uani 1 1 d . . .
H26A H 0.6043 0.4836 0.1764 0.077 Uiso 1 1 calc R A .
H26B H 0.6495 0.5427 0.1398 0.077 Uiso 1 1 calc R . .
H26C H 0.7280 0.4861 0.1727 0.077 Uiso 1 1 calc R . .
C29 C 0.24183(3) 0.254723(18) 0.058192(7) 0.02085(10) Uani 1 1 d D . .
C30 C 0.12981(3) 0.25518(3) 0.057896(12) 0.01992(10) Uani 1 1 d . A .
C31 C 0.06453(3) 0.27694(3) 0.093101(12) 0.02153(10) Uani 1 1 d . . .
C32 C -0.05025(3) 0.27688(3) 0.072764(12) 0.02544(11) Uani 1 1 d . A .
H32A H -0.0813 0.3438 0.0748 0.031 Uiso 1 1 calc R . .
H32B H -0.0930 0.2293 0.0870 0.031 Uiso 1 1 calc R . .
C33 C -0.05111(3) 0.24691(3) 0.027183(13) 0.02592(11) Uani 1 1 d . . .
C34 C 0.06481(3) 0.24313(3) 0.021511(12) 0.02315(10) Uani 1 1 d . A .
C35 C 0.10750(3) 0.23531(3) -0.015405(12) 0.02585(11) Uani 1 1 d . . .
H35 H 0.0632 0.2264 -0.0399 0.031 Uiso 1 1 calc R A .
C36 C 0.21468(3) 0.24049(3) -0.016201(12) 0.02492(11) Uani 1 1 d . A .
C37 C 0.27086(3) 0.23966(3) -0.054572(13) 0.03035(12) Uani 1 1 d . . .
C38 C 0.38346(3) 0.27005(3) -0.038359(12) 0.02734(11) Uani 1 1 d . A .
H38A H 0.3957 0.3407 -0.0447 0.033 Uiso 1 1 calc R . .
H38B H 0.4351 0.2292 -0.0514 0.033 Uiso 1 1 calc R . .
C39 C 0.39632(3) 0.25383(3) 0.008380(12) 0.02396(11) Uani 1 1 d . . .
C40 C 0.28204(3) 0.25021(3) 0.019637(12) 0.02178(10) Uani 1 1 d . A .
C41 C 0.09012(3) 0.38095(3) 0.111805(13) 0.02742(11) Uani 1 1 d . A .
H41A H 0.0373 0.3967 0.1309 0.033 Uiso 1 1 calc R . .
H41B H 0.1593 0.3774 0.1280 0.033 Uiso 1 1 calc R . .
C42 C 0.09267(4) 0.46640(3) 0.081443(15) 0.03541(13) Uani 1 1 d . . .
H42A H 0.1481 0.4544 0.0635 0.053 Uiso 1 1 calc R A .
H42B H 0.1067 0.5288 0.0963 0.053 Uiso 1 1 calc R . .
H42C H 0.0248 0.4708 0.0651 0.053 Uiso 1 1 calc R . .
C43 C 0.07896(3) 0.20056(3) 0.127813(12) 0.02512(11) Uani 1 1 d . A .
H43A H 0.1524 0.2051 0.1402 0.030 Uiso 1 1 calc R . .
H43B H 0.0332 0.2204 0.1489 0.030 Uiso 1 1 calc R . .
C44 C 0.05614(4) 0.09238(3) 0.117206(13) 0.03220(12) Uani 1 1 d . . .
H44A H -0.0194 0.0837 0.1100 0.048 Uiso 1 1 calc R A .
H44B H 0.0788 0.0506 0.1407 0.048 Uiso 1 1 calc R . .
H44C H 0.0943 0.0732 0.0941 0.048 Uiso 1 1 calc R . .
C45 C -0.10539(3) 0.32625(4) -0.001557(14) 0.03595(13) Uani 1 1 d . A .
H45A H -0.0688 0.3903 0.0038 0.043 Uiso 1 1 calc R . .
H45B H -0.0967 0.3072 -0.0300 0.043 Uiso 1 1 calc R . .
C46 C -0.22209(4) 0.34171(4) 0.002371(16) 0.04505(16) Uani 1 1 d . . .
H46A H -0.2606 0.2808 -0.0056 0.068 Uiso 1 1 calc R A .
H46B H -0.2483 0.3963 -0.0154 0.068 Uiso 1 1 calc R . .
H46C H -0.2323 0.3579 0.0307 0.068 Uiso 1 1 calc R . .
C47 C -0.10424(3) 0.14273(3) 0.021325(13) 0.03187(12) Uani 1 1 d . A .
H47A H -0.0659 0.0961 0.0406 0.038 Uiso 1 1 calc R . .
H47B H -0.1767 0.1482 0.0292 0.038 Uiso 1 1 calc R . .
C48 C -0.11010(4) 0.09667(4) -0.020857(15) 0.04697(16) Uani 1 1 d . . .
H48A H -0.1455 0.1426 -0.0407 0.070 Uiso 1 1 calc R A .
H48B H -0.1496 0.0343 -0.0210 0.070 Uiso 1 1 calc R . .
H48C H -0.0390 0.0833 -0.0281 0.070 Uiso 1 1 calc R . .
C49 C 0.21923(4) 0.31292(4) -0.086881(13) 0.04000(14) Uani 1 1 d . A .
H49A H 0.2640 0.3165 -0.1097 0.048 Uiso 1 1 calc R . .
H49B H 0.1507 0.2851 -0.0978 0.048 Uiso 1 1 calc R . .
C50 C 0.20124(4) 0.41859(4) -0.072047(16) 0.04694(16) Uani 1 1 d . . .
H50A H 0.1559 0.4166 -0.0498 0.070 Uiso 1 1 calc R A .
H50B H 0.1675 0.4582 -0.0945 0.070 Uiso 1 1 calc R . .
H50C H 0.2688 0.4486 -0.0623 0.070 Uiso 1 1 calc R . .
C51 C 0.26659(4) 0.13327(4) -0.072606(15) 0.04572(15) Uani 1 1 d . A .
H51A H 0.3036 0.0877 -0.0525 0.055 Uiso 1 1 calc R . .
H51B H 0.1923 0.1118 -0.0767 0.055 Uiso 1 1 calc R . .
C52 C 0.31510(5) 0.12315(6) -0.113067(19) 0.0733(2) Uani 1 1 d . . .
H52A H 0.2787 0.1675 -0.1333 0.110 Uiso 1 1 calc R A .
H52B H 0.3081 0.0544 -0.1227 0.110 Uiso 1 1 calc R . .
H52C H 0.3896 0.1410 -0.1091 0.110 Uiso 1 1 calc R . .
C53 C 0.46121(3) 0.33887(3) 0.029441(13) 0.02917(12) Uani 1 1 d . A .
H53A H 0.4776 0.3215 0.0585 0.035 Uiso 1 1 calc R . .
H53B H 0.5286 0.3436 0.0172 0.035 Uiso 1 1 calc R . .
C54 C 0.40915(4) 0.44007(3) 0.026941(15) 0.03800(13) Uani 1 1 d . . .
H54A H 0.3958 0.4600 -0.0017 0.057 Uiso 1 1 calc R A .
H54B H 0.4555 0.4888 0.0416 0.057 Uiso 1 1 calc R . .
H54C H 0.3426 0.4369 0.0393 0.057 Uiso 1 1 calc R . .
C55 C 0.44911(3) 0.15228(3) 0.019955(14) 0.03133(12) Uani 1 1 d . A .
H55A H 0.4607 0.1482 0.0500 0.038 Uiso 1 1 calc R . .
H55B H 0.3995 0.0987 0.0107 0.038 Uiso 1 1 calc R . .
C56 C 0.55311(4) 0.13241(4) 0.00268(2) 0.0641(2) Uani 1 1 d . . .
H56A H 0.5414 0.1271 -0.0270 0.096 Uiso 1 1 calc R A .
H56B H 0.5831 0.0702 0.0140 0.096 Uiso 1 1 calc R . .
H56C H 0.6017 0.1871 0.0100 0.096 Uiso 1 1 calc R . .
Au1A Au 0.368864(1) 0.513949(1) 0.125391(1) 0.02731(1) Uani 0.97 1 d P A 1
Cl1A Cl 0.339728(15) 0.674989(9) 0.107024(5) 0.06257(5) Uani 0.97 1 d P A 1
P1A P 0.393988(8) 0.355375(7) 0.143016(3) 0.02025(3) Uani 0.97 1 d P A 1
Si1A Si 0.324917(8) 0.239356(8) 0.107785(3) 0.01839(3) Uani 0.97 1 d P A 1
C57A C 0.346443(13) 0.108506(12) 0.125390(6) 0.02002(8) Uani 0.97 1 d PGU A 1
C58A C 0.38784(2) 0.086983(16) 0.164912(6) 0.02439(8) Uani 0.97 1 d PGU A 1
H58A H 0.4026 0.1392 0.1840 0.029 Uiso 0.97 1 calc PR A 1
C59A C 0.40755(3) -0.010900(18) 0.176562(8) 0.02681(8) Uani 0.97 1 d PGU A 1
H59A H 0.4358 -0.0256 0.2036 0.032 Uiso 0.97 1 calc PR A 1
C60A C 0.38588(3) -0.087260(14) 0.148689(10) 0.02637(8) Uani 0.97 1 d PGU A 1
H60A H 0.3994 -0.1542 0.1567 0.032 Uiso 0.97 1 calc PR A 1
C61A C 0.34449(2) -0.065738(13) 0.109167(9) 0.02486(8) Uani 0.97 1 d PGU A 1
H61A H 0.3297 -0.1179 0.0901 0.030 Uiso 0.97 1 calc PR A 1
C62A C 0.324771(19) 0.032145(14) 0.097517(6) 0.02348(8) Uani 0.97 1 d PGU A 1
H62A H 0.2965 0.0469 0.0705 0.028 Uiso 0.97 1 calc PR A 1
Au1B Au 0.339729(2) 0.500917(1) 0.106291(2) 0.02731(1) Uani 0.03 1 d PD A 2
Cl1B Cl 0.385532(1) 0.663480(1) 0.113960(1) 0.06257(5) Uani 0.03 1 d PD A 2
P1B P 0.299218(1) 0.340744(1) 0.097996(1) 0.02025(3) Uani 0.03 1 d PD A 2
Si1B Si 0.39366(2) 0.267116(12) 0.143860(6) 0.01839(3) Uani 0.03 1 d PD A 2
C57B C 0.37798(14) 0.129104(14) 0.14038(9) 0.02002(8) Uani 0.03 1 d PGDU A 2
C58B C 0.4143(5) 0.0677(2) 0.17256(13) 0.02439(8) Uani 0.03 1 d PGU A 2
H58B H 0.4468 0.0957 0.1970 0.029 Uiso 0.03 1 calc PR A 2
C59B C 0.4032(7) -0.0346(2) 0.1689(2) 0.02681(8) Uani 0.03 1 d PGU A 2
H59B H 0.4281 -0.0765 0.1909 0.032 Uiso 0.03 1 calc PR A 2
C60B C 0.3557(7) -0.07554(8) 0.1331(3) 0.02637(8) Uani 0.03 1 d PGDU A 2
H60B H 0.3481 -0.1455 0.1306 0.032 Uiso 0.03 1 calc PR A 2
C61B C 0.3194(7) -0.0142(3) 0.1009(2) 0.02486(8) Uani 0.03 1 d PGU A 2
H61B H 0.2869 -0.0422 0.0764 0.030 Uiso 0.03 1 calc PR A 2
C62B C 0.3305(5) 0.0881(3) 0.10456(13) 0.02348(8) Uani 0.03 1 d PGU A 2
H62B H 0.3056 0.1301 0.0826 0.028 Uiso 0.03 1 calc PR A 2
C21A C 0.82884(3) 0.25766(1) 0.257454(8) 0.05244(9) Uani 0.566(1) 1 d PDU A 3
H21A H 0.8066 0.2237 0.2818 0.063 Uiso 0.566(1) 1 calc PR A 3
H21B H 0.8991 0.2319 0.2527 0.063 Uiso 0.566(1) 1 calc PR A 3
C22A C 0.83809(6) 0.368334(15) 0.26635(2) 0.0654(2) Uani 0.566(1) 1 d PDU A 3
H22A H 0.8880 0.3791 0.2904 0.098 Uiso 0.566(1) 1 calc PR A 3
H22B H 0.7692 0.3946 0.2715 0.098 Uiso 0.566(1) 1 calc PR A 3
H22C H 0.8630 0.4025 0.2429 0.098 Uiso 0.566(1) 1 calc PR A 3
C23A C 0.74545(2) 0.11480(1) 0.21783(2) 0.04657(8) Uani 0.566(1) 1 d PDU A 3
H23A H 0.7268 0.0892 0.2443 0.056 Uiso 0.566(1) 1 calc PR A 3
H23B H 0.6884 0.0957 0.1969 0.056 Uiso 0.566(1) 1 calc PR A 3
C24A C 0.84653(2) 0.06434(3) 0.20781(2) 0.0569(2) Uani 0.566(1) 1 d PDU A 3
H24A H 0.8362 -0.0077 0.2069 0.085 Uiso 0.566(1) 1 calc PR A 3
H24B H 0.9034 0.0808 0.2288 0.085 Uiso 0.566(1) 1 calc PR A 3
H24C H 0.8649 0.0876 0.1813 0.085 Uiso 0.566(1) 1 calc PR A 3
C21B C 0.83403(2) 0.28879(1) 0.24786(1) 0.05244(9) Uani 0.434(1) 1 d PDU A 4
H21C H 0.8462 0.2534 0.2742 0.063 Uiso 0.434(1) 1 calc PR A 4
H21D H 0.9008 0.2876 0.2350 0.063 Uiso 0.434(1) 1 calc PR A 4
C22B C 0.80729(5) 0.39633(2) 0.25648(2) 0.0654(2) Uani 0.434(1) 1 d PDU A 4
H22D H 0.8654 0.4267 0.2737 0.098 Uiso 0.434(1) 1 calc PR A 4
H22E H 0.7434 0.3987 0.2706 0.098 Uiso 0.434(1) 1 calc PR A 4
H22F H 0.7959 0.4329 0.2308 0.098 Uiso 0.434(1) 1 calc PR A 4
C23B C 0.77293(2) 0.11742(1) 0.22492(2) 0.04657(8) Uani 0.434(1) 1 d PDU A 4
H23C H 0.7604 0.0972 0.2529 0.056 Uiso 0.434(1) 1 calc PR A 4
H23D H 0.7224 0.0808 0.2058 0.056 Uiso 0.434(1) 1 calc PR A 4
C24B C 0.88394(2) 0.08662(4) 0.21715(2) 0.0569(2) Uani 0.434(1) 1 d PDU A 4
H24D H 0.8917 0.0147 0.2208 0.085 Uiso 0.434(1) 1 calc PR A 4
H24E H 0.9347 0.1209 0.2364 0.085 Uiso 0.434(1) 1 calc PR A 4
H24F H 0.8967 0.1044 0.1892 0.085 Uiso 0.434(1) 1 calc PR A 4
C27A C 0.61851(2) 0.19829(2) 0.128296(6) 0.0267(2) Uani 0.6954(6) 1 d PD A 5
H27A H 0.6144 0.1406 0.1466 0.032 Uiso 0.6954(6) 1 calc PR A 5
H27B H 0.5472 0.2100 0.1147 0.032 Uiso 0.6954(6) 1 calc PR A 5
C28A C 0.69080(2) 0.17167(3) 0.095864(7) 0.0363(2) Uani 0.6954(6) 1 d PD A 5
H28A H 0.6980 0.2290 0.0781 0.054 Uiso 0.6954(6) 1 calc PR A 5
H28B H 0.6610 0.1157 0.0796 0.054 Uiso 0.6954(6) 1 calc PR A 5
H28C H 0.7600 0.1531 0.1090 0.054 Uiso 0.6954(6) 1 calc PR A 5
C27B C 0.62572(8) 0.22394(1) 0.116618(7) 0.0267(2) Uani 0.3046(6) 1 d PD A 6
H27C H 0.5545 0.2398 0.1038 0.032 Uiso 0.3046(6) 1 calc PR A 6
H27D H 0.6765 0.2368 0.0964 0.032 Uiso 0.3046(6) 1 calc PR A 6
C28B C 0.63083(12) 0.11496(2) 0.12909(2) 0.0363(2) Uani 0.3046(6) 1 d PD A 6
H28D H 0.7043 0.0952 0.1352 0.054 Uiso 0.3046(6) 1 calc PR A 6
H28E H 0.5982 0.0741 0.1067 0.054 Uiso 0.3046(6) 1 calc PR A 6
H28F H 0.5932 0.1055 0.1533 0.054 Uiso 0.3046(6) 1 calc PR A 6

loop_
_atom_site_aniso_label
_atom_site_aniso_U_11
_atom_site_aniso_U_22
_atom_site_aniso_U_33
_atom_site_aniso_U_23
_atom_site_aniso_U_13
_atom_site_aniso_U_12
C1 0.01894(17) 0.01938(16) 0.02137(17) -0.00195(14) -0.00039(15) -0.00303(15)
C2 0.02190(17) 0.01614(16) 0.02315(18) -0.00250(14) -0.00188(15) -0.00036(15)
C3 0.02041(17) 0.02274(17) 0.02160(17) -0.00037(15) 0.00147(15) 0.00050(15)
C4 0.02506(19) 0.0306(2) 0.01947(18) -0.00244(16) 0.00011(16) 0.00295(17)
C5 0.02318(18) 0.02212(17) 0.01907(17) -0.00003(15) -0.00196(15) -0.00204(15)
C6 0.02043(17) 0.01693(16) 0.02201(17) -0.00316(14) -0.00133(15) -0.00286(15)
C7 0.02040(18) 0.0296(2) 0.02427(19) 0.00060(16) -0.00571(16) 0.00220(16)
C8 0.01838(16) 0.0519(2) 0.02802(17) -0.00534(17) -0.00181(15) 0.00586(16)
C9 0.02135(11) 0.07604(12) 0.03731(11) -0.00209(11) -0.00277(11) 0.01159(11)
C10 0.01819(16) 0.0689(2) 0.03668(19) -0.00424(19) 0.00100(16) 0.00365(18)
C11 0.01741(18) 0.0454(2) 0.0279(2) -0.00484(19) 0.00357(16) -0.00367(18)
C12 0.01939(17) 0.02381(18) 0.02405(18) -0.00146(15) 0.00127(15) -0.00413(15)
C13 0.02777(19) 0.02840(19) 0.02329(19) 0.00046(16) -0.00083(16) 0.00803(17)
C14 0.0336(2) 0.0275(2) 0.0321(2) -0.00122(18) 0.00093(18) 0.00209(18)
C15 0.02101(18) 0.02953(19) 0.02047(18) -0.00147(16) 0.00168(15) -0.00204(16)
C16 0.02139(18) 0.0413(2) 0.0267(2) -0.00087(18) 0.00138(16) -0.00458(18)
C17 0.0306(2) 0.02662(19) 0.01956(18) -0.00085(16) -0.00491(16) 0.00225(17)
C18 0.0410(2) 0.0405(2) 0.02060(19) -0.00244(18) -0.00177(18) 0.0040(2)
C19 0.0343(2) 0.02629(19) 0.0287(2) 0.00366(17) -0.00133(18) -0.00631(18)
C20 0.0488(3) 0.0267(2) 0.0447(3) 0.01319(19) -0.0024(2) 0.0002(2)
C25 0.0312(2) 0.0588(3) 0.0352(2) 0.0066(2) 0.01274(19) -0.0095(2)
C26 0.0487(3) 0.0467(3) 0.0603(3) 0.0091(2) 0.0156(2) -0.0142(2)
C29 0.02230(17) 0.01981(17) 0.02050(17) -0.00002(14) 0.00239(15) -0.00159(15)
C30 0.01902(17) 0.01944(17) 0.02087(17) 0.00055(14) -0.00030(15) -0.00028(15)
C31 0.02232(18) 0.02188(17) 0.02050(17) -0.00182(15) 0.00260(15) -0.00172(15)
C32 0.02311(18) 0.02891(19) 0.02381(19) -0.00109(16) -0.00029(16) -0.00037(17)
C33 0.02253(18) 0.0286(2) 0.02602(19) 0.00129(16) -0.00053(16) -0.00313(16)
C34 0.02265(18) 0.02225(18) 0.02381(18) 0.00236(15) -0.00160(16) -0.00250(16)
C35 0.0304(2) 0.03002(19) 0.01599(17) 0.00350(16) -0.00352(16) -0.00519(17)
C36 0.0300(2) 0.02438(18) 0.02093(18) -0.00148(15) 0.00520(16) -0.00469(17)
C37 0.0326(2) 0.0388(2) 0.02035(19) -0.00199(17) 0.00617(17) -0.00755(19)
C38 0.0300(2) 0.0349(2) 0.01811(18) -0.00069(16) 0.00757(16) -0.00685(18)
C39 0.02380(18) 0.02488(18) 0.02384(18) -0.00300(15) 0.00559(15) -0.00186(16)
C40 0.02114(17) 0.02019(17) 0.02346(18) 0.00091(15) -0.00059(15) -0.00472(15)
C41 0.02523(19) 0.02720(19) 0.0302(2) -0.00828(17) 0.00475(17) -0.00134(17)
C42 0.0332(2) 0.0252(2) 0.0476(3) -0.0018(2) 0.0022(2) 0.00104(19)
C43 0.02512(19) 0.0305(2) 0.01967(18) 0.00099(16) 0.00171(15) -0.00292(17)
C44 0.0383(2) 0.0299(2) 0.0280(2) 0.00428(17) 0.00110(19) -0.00823(19)
C45 0.0270(2) 0.0494(3) 0.0309(2) 0.0094(2) -0.00019(18) 0.0030(2)
C46 0.0295(2) 0.0591(3) 0.0454(3) 0.0146(2) -0.0024(2) 0.0052(2)
C47 0.0290(2) 0.0426(2) 0.0238(2) -0.00363(18) 0.00125(17) -0.01173(19)
C48 0.0522(3) 0.0558(3) 0.0324(2) -0.0065(2) 0.0011(2) -0.0214(2)
C49 0.0403(2) 0.0620(3) 0.01797(19) 0.0072(2) 0.00405(18) -0.0150(2)
C50 0.0435(3) 0.0535(3) 0.0428(3) 0.0195(2) -0.0011(2) -0.0030(2)
C51 0.0514(3) 0.0540(3) 0.0336(2) -0.0174(2) 0.0139(2) -0.0141(2)
C52 0.0745(4) 0.0902(4) 0.0578(3) -0.0333(3) 0.0195(3) -0.0055(4)
C53 0.02456(19) 0.0345(2) 0.0295(2) -0.00436(18) 0.00784(17) -0.00620(18)
C54 0.0427(2) 0.0276(2) 0.0468(2) -0.0059(2) 0.0201(2) -0.0098(2)
C55 0.0304(2) 0.0285(2) 0.0358(2) -0.00052(18) 0.00711(18) 0.00196(18)
C56 0.0483(3) 0.0490(3) 0.1004(4) 0.0232(3) 0.0345(3) 0.0187(3)
Au1A 0.04159(1) 0.01444(1) 0.02505(1) 0.00112(1) -0.00121(1) -0.00087(1)
Cl1A 0.11578(13) 0.01495(5) 0.05351(8) 0.00541(5) -0.00955(8) 0.00489(7)
P1A 0.02485(5) 0.01472(4) 0.02051(4) 0.00030(4) -0.00121(4) -0.00170(4)
Si1A 0.01949(5) 0.01696(5) 0.01851(5) 0.00027(4) 0.00081(4) -0.00055(4)
C57A 0.02125(13) 0.01304(12) 0.02618(14) 0.00056(12) 0.00441(12) 0.00104(12)
C58A 0.02687(13) 0.01948(13) 0.02670(13) -0.00039(12) 0.00198(12) 0.00037(12)
C59A 0.03023(13) 0.02275(13) 0.02719(13) 0.00322(12) 0.00140(12) -0.00031(12)
C60A 0.02851(14) 0.01821(13) 0.03212(14) 0.00108(13) 0.00150(13) 0.00195(13)
C61A 0.02831(14) 0.01605(13) 0.03009(14) -0.00177(12) 0.00221(13) -0.00401(12)
C62A 0.02685(14) 0.01534(13) 0.02884(14) 0.00115(12) 0.00566(13) -0.00238(12)
Au1B 0.04159(1) 0.01444(1) 0.02505(1) 0.00112(1) -0.00121(1) -0.00087(1)
Cl1B 0.11578(13) 0.01495(5) 0.05351(8) 0.00541(5) -0.00955(8) 0.00489(7)
P1B 0.02485(5) 0.01472(4) 0.02051(4) 0.00030(4) -0.00121(4) -0.00170(4)
Si1B 0.01949(5) 0.01696(5) 0.01851(5) 0.00027(4) 0.00081(4) -0.00055(4)
C57B 0.02125(13) 0.01304(12) 0.02618(14) 0.00056(12) 0.00441(12) 0.00104(12)
C58B 0.02687(13) 0.01948(13) 0.02670(13) -0.00039(12) 0.00198(12) 0.00037(12)
C59B 0.03023(13) 0.02275(13) 0.02719(13) 0.00322(12) 0.00140(12) -0.00031(12)
C60B 0.02851(14) 0.01821(13) 0.03212(14) 0.00108(13) 0.00150(13) 0.00195(13)
C61B 0.02831(14) 0.01605(13) 0.03009(14) -0.00177(12) 0.00221(13) -0.00401(12)
C62B 0.02685(14) 0.01534(13) 0.02884(14) 0.00115(12) 0.00566(13) -0.00238(12)
C21A 0.02526(14) 0.08602(15) 0.04454(15) -0.00039(15) -0.00425(14) 0.00746(14)
C22A 0.0328(3) 0.0984(3) 0.0615(3) 0.0019(3) -0.0138(2) 0.0026(3)
C23A 0.02040(14) 0.07933(15) 0.03843(14) 0.00271(14) -0.00517(14) 0.02362(14)
C24A 0.0253(2) 0.0918(3) 0.0513(3) 0.0020(2) -0.0081(2) 0.0266(2)
C21B 0.02526(14) 0.08602(15) 0.04454(15) -0.00039(15) -0.00425(14) 0.00746(14)
C22B 0.0328(3) 0.0984(3) 0.0615(3) 0.0019(3) -0.0138(2) 0.0026(3)
C23B 0.02040(14) 0.07933(15) 0.03843(14) 0.00271(14) -0.00517(14) 0.02362(14)
C24B 0.0253(2) 0.0918(3) 0.0513(3) 0.0020(2) -0.0081(2) 0.0266(2)
C27A 0.0214(2) 0.0412(3) 0.0183(3) 0.0037(2) 0.0061(2) 0.0008(2)
C28A 0.0309(3) 0.0370(3) 0.0417(3) -0.0058(3) 0.0073(3) 0.0030(3)
C27B 0.0214(2) 0.0412(3) 0.0183(3) 0.0037(2) 0.0061(2) 0.0008(2)
C28B 0.0309(3) 0.0370(3) 0.0417(3) -0.0058(3) 0.0073(3) 0.0030(3)

loop_
_atom_type_symbol
_atom_type_description
_atom_type_scat_dispersion_real
_atom_type_scat_dispersion_imag
_atom_type_scat_source
C C 0.0033 0.0016 'International Tables Vol C Tables 4.2.6.8 and 6.1.1.4'
H H 0.0000 0.0000 'International Tables Vol C Tables 4.2.6.8 and 6.1.1.4'
Au Au -2.0133 8.8022 'International Tables Vol C Tables 4.2.6.8 and 6.1.1.4'
Si Si 0.0817 0.0704 'International Tables Vol C Tables 4.2.6.8 and 6.1.1.4'
P P 0.1023 0.0942 'International Tables Vol C Tables 4.2.6.8 and 6.1.1.4'
Cl Cl 0.1484 0.1585 'International Tables Vol C Tables 4.2.6.8 and 6.1.1.4'

loop_
_geom_angle_atom_site_label_1
_geom_angle_atom_site_label_2
_geom_angle_atom_site_label_3
_geom_angle
C2 C1 C12 117.98(3)
C2 C1 P1A 121.13(3)
C12 C1 P1A 120.84(2)
C2 C1 Si1B 119.16(3)
C12 C1 Si1B 110.82(2)
P1A C1 Si1B 37.352(10)
C6 C2 C1 119.72(3)
C6 C2 C3 109.81(3)
C1 C2 C3 130.47(3)
C2 C3 C15 110.69(3)
C2 C3 C13 114.05(3)
C15 C3 C13 109.41(3)
C2 C3 C4 102.25(3)
C15 C3 C4 110.88(3)
C13 C3 C4 109.39(3)
C5 C4 C3 108.59(3)
C5 C4 H4A 110.0
C3 C4 H4A 110.0
C5 C4 H4B 110.0
C3 C4 H4B 110.0
H4A C4 H4B 108.4
C6 C5 C4 101.60(3)
C6 C5 C17 110.87(3)
C4 C5 C17 111.31(3)
C6 C5 C19 110.69(3)
C4 C5 C19 110.26(3)
C17 C5 C19 111.69(3)
C7 C6 C2 121.71(4)
C7 C6 C5 125.16(3)
C2 C6 C5 113.13(3)
C6 C7 C8 119.22(4)
C6 C7 H7 120.4
C8 C7 H7 120.4
C7 C8 C12 121.45(4)
C7 C8 C9 125.07(4)
C12 C8 C9 113.32(4)
C8 C9 C23B 114.71(2)
C8 C9 C21B 113.24(2)
C23B C9 C21B 108.99(2)
C8 C9 C21A 112.43(2)
C23B C9 C21A 92.96(2)
C21B C9 C21A 19.744(13)
C8 C9 C10 100.83(3)
C23B C9 C10 115.73(3)
C21B C9 C10 102.64(3)
C21A C9 C10 121.09(2)
C8 C9 C23A 103.86(2)
C23B C9 C23A 14.942(17)
C21B C9 C23A 123.828(19)
C21A C9 C23A 107.127(19)
C10 C9 C23A 110.20(3)
C11 C10 C9 109.07(3)
C11 C10 H10A 109.9
C9 C10 H10A 109.9
C11 C10 H10B 109.9
C9 C10 H10B 109.9
H10A C10 H10B 108.3
C12 C11 C10 102.50(3)
C12 C11 C25 112.35(3)
C10 C11 C25 109.77(3)
C12 C11 C27B 120.89(4)
C10 C11 C27B 114.98(4)
C25 C11 C27B 96.38(2)
C12 C11 C27A 105.94(2)
C10 C11 C27A 110.15(3)
C25 C11 C27A 115.32(2)
C27B C11 C27A 19.706(15)
C8 C12 C1 119.62(4)
C8 C12 C11 109.82(3)
C1 C12 C11 130.55(3)
C14 C13 C3 115.00(3)
C14 C13 H13A 108.5
C3 C13 H13A 108.5
C14 C13 H13B 108.5
C3 C13 H13B 108.5
H13A C13 H13B 107.5
C13 C14 H14A 109.5
C13 C14 H14B 109.5
H14A C14 H14B 109.5
C13 C14 H14C 109.5
H14A C14 H14C 109.5
H14B C14 H14C 109.5
C16 C15 C3 115.81(4)
C16 C15 H15A 108.3
C3 C15 H15A 108.3
C16 C15 H15B 108.3
C3 C15 H15B 108.3
H15A C15 H15B 107.4
C15 C16 H16A 109.5
C15 C16 H16B 109.5
H16A C16 H16B 109.5
C15 C16 H16C 109.5
H16A C16 H16C 109.5
H16B C16 H16C 109.5
C18 C17 C5 113.83(4)
C18 C17 H17A 108.8
C5 C17 H17A 108.8
C18 C17 H17B 108.8
C5 C17 H17B 108.8
H17A C17 H17B 107.7
C17 C18 H18A 109.5
C17 C18 H18B 109.5
H18A C18 H18B 109.5
C17 C18 H18C 109.5
H18A C18 H18C 109.5
H18B C18 H18C 109.5
C20 C19 C5 116.29(4)
C20 C19 H19A 108.2
C5 C19 H19A 108.2
C20 C19 H19B 108.2
C5 C19 H19B 108.2
H19A C19 H19B 107.4
C19 C20 H20A 109.5
C19 C20 H20B 109.5
H20A C20 H20B 109.5
C19 C20 H20C 109.5
H20A C20 H20C 109.5
H20B C20 H20C 109.5
C26 C25 C11 116.28(4)
C26 C25 H25A 108.2
C11 C25 H25A 108.2
C26 C25 H25B 108.2
C11 C25 H25B 108.2
H25A C25 H25B 107.4
C25 C26 H26A 109.5
C25 C26 H26B 109.5
H26A C26 H26B 109.5
C25 C26 H26C 109.5
H26A C26 H26C 109.5
H26B C26 H26C 109.5
C40 C29 C30 116.33(3)
C40 C29 P1B 120.65(3)
C30 C29 P1B 109.31(2)
C40 C29 Si1A 123.60(3)
C30 C29 Si1A 119.29(2)
P1B C29 Si1A 45.301(9)
C34 C30 C29 121.05(3)
C34 C30 C31 110.56(3)
C29 C30 C31 128.16(3)
C30 C31 C43 113.82(3)
C30 C31 C41 111.49(3)
C43 C31 C41 107.60(3)
C30 C31 C32 103.64(3)
C43 C31 C32 111.19(3)
C41 C31 C32 109.03(3)
C31 C32 C33 109.59(3)
C31 C32 H32A 109.8
C33 C32 H32A 109.8
C31 C32 H32B 109.8
C33 C32 H32B 109.8
H32A C32 H32B 108.2
C34 C33 C45 109.55(4)
C34 C33 C32 102.28(3)
C45 C33 C32 111.94(4)
C34 C33 C47 111.98(3)
C45 C33 C47 112.34(3)
C32 C33 C47 108.35(3)
C35 C34 C30 120.62(4)
C35 C34 C33 125.82(4)
C30 C34 C33 113.43(4)
C36 C35 C34 119.42(4)
C36 C35 H35 120.3
C34 C35 H35 120.3
C35 C36 C40 121.47(4)
C35 C36 C37 124.74(4)
C40 C36 C37 113.76(4)
C36 C37 C38 102.19(3)
C36 C37 C51 109.00(4)
C38 C37 C51 112.04(4)
C36 C37 C49 111.35(4)
C38 C37 C49 112.98(4)
C51 C37 C49 109.10(4)
C37 C38 C39 108.25(3)
C37 C38 H38A 110.0
C39 C38 H38A 110.0
C37 C38 H38B 110.0
C39 C38 H38B 110.0
H38A C38 H38B 108.4
C53 C39 C40 113.39(3)
C53 C39 C38 110.16(3)
C40 C39 C38 103.39(3)
C53 C39 C55 109.91(3)
C40 C39 C55 108.17(3)
C38 C39 C55 111.69(3)
C36 C40 C29 120.92(4)
C36 C40 C39 108.67(4)
C29 C40 C39 130.42(3)
C42 C41 C31 115.85(4)
C42 C41 H41A 108.3
C31 C41 H41A 108.3
C42 C41 H41B 108.3
C31 C41 H41B 108.3
H41A C41 H41B 107.4
C41 C42 H42A 109.5
C41 C42 H42B 109.5
H42A C42 H42B 109.5
C41 C42 H42C 109.5
H42A C42 H42C 109.5
H42B C42 H42C 109.5
C44 C43 C31 117.61(3)
C44 C43 H43A 107.9
C31 C43 H43A 107.9
C44 C43 H43B 107.9
C31 C43 H43B 107.9
H43A C43 H43B 107.2
C43 C44 H44A 109.5
C43 C44 H44B 109.5
H44A C44 H44B 109.5
C43 C44 H44C 109.5
H44A C44 H44C 109.5
H44B C44 H44C 109.5
C46 C45 C33 115.29(4)
C46 C45 H45A 108.5
C33 C45 H45A 108.5
C46 C45 H45B 108.5
C33 C45 H45B 108.5
H45A C45 H45B 107.5
C45 C46 H46A 109.5
C45 C46 H46B 109.5
H46A C46 H46B 109.5
C45 C46 H46C 109.5
H46A C46 H46C 109.5
H46B C46 H46C 109.5
C48 C47 C33 117.54(4)
C48 C47 H47A 107.9
C33 C47 H47A 107.9
C48 C47 H47B 107.9
C33 C47 H47B 107.9
H47A C47 H47B 107.2
C47 C48 H48A 109.5
C47 C48 H48B 109.5
H48A C48 H48B 109.5
C47 C48 H48C 109.5
H48A C48 H48C 109.5
H48B C48 H48C 109.5
C50 C49 C37 116.04(4)
C50 C49 H49A 108.3
C37 C49 H49A 108.3
C50 C49 H49B 108.3
C37 C49 H49B 108.3
H49A C49 H49B 107.4
C49 C50 H50A 109.5
C49 C50 H50B 109.5
H50A C50 H50B 109.5
C49 C50 H50C 109.5
H50A C50 H50C 109.5
H50B C50 H50C 109.5
C52 C51 C37 114.49(5)
C52 C51 H51A 108.6
C37 C51 H51A 108.6
C52 C51 H51B 108.6
C37 C51 H51B 108.6
H51A C51 H51B 107.6
C51 C52 H52A 109.5
C51 C52 H52B 109.5
H52A C52 H52B 109.5
C51 C52 H52C 109.5
H52A C52 H52C 109.5
H52B C52 H52C 109.5
C54 C53 C39 115.42(4)
C54 C53 H53A 108.4
C39 C53 H53A 108.4
C54 C53 H53B 108.4
C39 C53 H53B 108.4
H53A C53 H53B 107.5
C53 C54 H54A 109.5
C53 C54 H54B 109.5
H54A C54 H54B 109.5
C53 C54 H54C 109.5
H54A C54 H54C 109.5
H54B C54 H54C 109.5
C56 C55 C39 115.93(4)
C56 C55 H55A 108.3
C39 C55 H55A 108.3
C56 C55 H55B 108.3
C39 C55 H55B 108.3
H55A C55 H55B 107.4
C55 C56 H56A 109.5
C55 C56 H56B 109.5
H56A C56 H56B 109.5
C55 C56 H56C 109.5
H56A C56 H56C 109.5
H56B C56 H56C 109.5
P1A Au1A Cl1A 178.828(6)
C1 P1A Si1A 115.215(13)
C1 P1A Au1A 122.852(11)
Si1A P1A Au1A 121.901(9)
C57A Si1A C29 115.452(11)
C57A Si1A P1A 119.374(11)
C29 Si1A P1A 125.171(11)
C58A C57A C62A 120.0
C58A C57A Si1A 121.3
C62A C57A Si1A 118.6
C57A C58A C59A 120.0
C57A C58A H58A 120.0
C59A C58A H58A 120.0
C60A C59A C58A 120.0
C60A C59A H59A 120.0
C58A C59A H59A 120.0
C61A C60A C59A 120.0
C61A C60A H60A 120.0
C59A C60A H60A 120.0
C60A C61A C62A 120.0
C60A C61A H61A 120.0
C62A C61A H61A 120.0
C61A C62A C57A 120.0
C61A C62A H62A 120.0
C57A C62A H62A 120.0
P1B Au1B Cl1B 178.332(3)
C29 P1B Si1B 112.233(12)
C29 P1B Au1B 139.921(9)
Si1B P1B Au1B 104.989(8)
C1 Si1B C57B 116.92(8)
C1 Si1B P1B 130.379(15)
C57B Si1B P1B 112.04(8)
C58B C57B C62B 120.0
C58B C57B Si1B 121.18(19)
C62B C57B Si1B 118.81(19)
C57B C58B C59B 120.0
C57B C58B H58B 120.0
C59B C58B H58B 120.0
C60B C59B C58B 120.0
C60B C59B H59B 120.0
C58B C59B H59B 120.0
C59B C60B C61B 120.0
C59B C60B H60B 120.0
C61B C60B H60B 120.0
C60B C61B C62B 120.0
C60B C61B H61B 120.0
C62B C61B H61B 120.0
C61B C62B C57B 120.0
C61B C62B H62B 120.0
C57B C62B H62B 120.0
C22A C21A C9 114.63(3)
C22A C21A H21A 108.6
C9 C21A H21A 108.6
C22A C21A H21B 108.6
C9 C21A H21B 108.6
H21A C21A H21B 107.6
C21A C22A H22A 109.5
C21A C22A H22B 109.5
H22A C22A H22B 109.5
C21A C22A H22C 109.5
H22A C22A H22C 109.5
H22B C22A H22C 109.5
C24A C23A C9 115.09(2)
C24A C23A H23A 108.5
C9 C23A H23A 108.5
C24A C23A H23B 108.5
C9 C23A H23B 108.5
H23A C23A H23B 107.5
C23A C24A H24A 109.5
C23A C24A H24B 109.5
H24A C24A H24B 109.5
C23A C24A H24C 109.5
H24A C24A H24C 109.5
H24B C24A H24C 109.5
C22B C21B C9 115.98(3)
C22B C21B H21C 108.3
C9 C21B H21C 108.3
C22B C21B H21D 108.3
C9 C21B H21D 108.3
H21C C21B H21D 107.4
C21B C22B H22D 109.5
C21B C22B H22E 109.5
H22D C22B H22E 109.5
C21B C22B H22F 109.5
H22D C22B H22F 109.5
H22E C22B H22F 109.5
C24B C23B C9 114.60(3)
C24B C23B H23C 108.6
C9 C23B H23C 108.6
C24B C23B H23D 108.6
C9 C23B H23D 108.6
H23C C23B H23D 107.6
C23B C24B H24D 109.5
C23B C24B H24E 109.5
H24D C24B H24E 109.5
C23B C24B H24F 109.5
H24D C24B H24F 109.5
H24E C24B H24F 109.5
C28A C27A C11 115.35(2)
C28A C27A H27A 108.4
C11 C27A H27A 108.4
C28A C27A H27B 108.4
C11 C27A H27B 108.4
H27A C27A H27B 107.5
C27A C28A H28A 109.5
C27A C28A H28B 109.5
H28A C28A H28B 109.5
C27A C28A H28C 109.5
H28A C28A H28C 109.5
H28B C28A H28C 109.5
C28B C27B C11 109.89(3)
C28B C27B H27C 109.7
C11 C27B H27C 109.7
C28B C27B H27D 109.7
C11 C27B H27D 109.7
H27C C27B H27D 108.2
C27B C28B H28D 109.5
C27B C28B H28E 109.5
H28D C28B H28E 109.5
C27B C28B H28F 109.5
H28D C28B H28F 109.5
H28E C28B H28F 109.5

loop_
_geom_bond_atom_site_label_1
_geom_bond_atom_site_label_2
_geom_bond_distance
C1 C2 1.4201(5)
C1 C12 1.4283(5)
C1 P1A 1.8419(3)
C1 Si1B 1.8717(4)
C2 C6 1.3974(5)
C2 C3 1.5417(6)
C3 C15 1.5449(6)
C3 C13 1.5509(6)
C3 C4 1.5681(6)
C4 C5 1.5357(6)
C4 H4A 0.9900
C4 H4B 0.9900
C5 C6 1.5206(6)
C5 C17 1.5457(6)
C5 C19 1.5468(6)
C6 C7 1.3793(6)
C7 C8 1.3813(6)
C7 H7 0.9500
C8 C12 1.4007(6)
C8 C9 1.5234(5)
C9 C23B 1.5535(3)
C9 C21B 1.5545(3)
C9 C21A 1.5569(4)
C9 C10 1.5572(6)
C9 C23A 1.5592(3)
C10 C11 1.5477(6)
C10 H10A 0.9900
C10 H10B 0.9900
C11 C12 1.5428(5)
C11 C25 1.5478(6)
C11 C27B 1.5547(3)
C11 C27A 1.5559(3)
C13 C14 1.5170(6)
C13 H13A 0.9900
C13 H13B 0.9900
C14 H14A 0.9800
C14 H14B 0.9800
C14 H14C 0.9800
C15 C16 1.5344(6)
C15 H15A 0.9900
C15 H15B 0.9900
C16 H16A 0.9800
C16 H16B 0.9800
C16 H16C 0.9800
C17 C18 1.5288(6)
C17 H17A 0.9900
C17 H17B 0.9900
C18 H18A 0.9800
C18 H18B 0.9800
C18 H18C 0.9800
C19 C20 1.5197(7)
C19 H19A 0.9900
C19 H19B 0.9900
C20 H20A 0.9800
C20 H20B 0.9800
C20 H20C 0.9800
C25 C26 1.5213(8)
C25 H25A 0.9900
C25 H25B 0.9900
C26 H26A 0.9800
C26 H26B 0.9800
C26 H26C 0.9800
C29 C40 1.4191(5)
C29 C30 1.4331(5)
C29 P1B 1.8498(3)
C29 Si1A 1.8750(3)
C30 C34 1.4025(5)
C30 C31 1.5237(6)
C31 C43 1.5376(6)
C31 C41 1.5534(6)
C31 C32 1.5553(6)
C32 C33 1.5563(6)
C32 H32A 0.9900
C32 H32B 0.9900
C33 C34 1.5145(6)
C33 C45 1.5484(6)
C33 C47 1.5636(6)
C34 C35 1.3865(6)
C35 C36 1.3766(6)
C35 H35 0.9500
C36 C40 1.4008(6)
C36 C37 1.5154(6)
C37 C38 1.5436(6)
C37 C51 1.5509(7)
C37 C49 1.5529(7)
C38 C39 1.5506(6)
C38 H38A 0.9900
C38 H38B 0.9900
C39 C53 1.5407(6)
C39 C40 1.5446(6)
C39 C55 1.5573(6)
C41 C42 1.5285(7)
C41 H41A 0.9900
C41 H41B 0.9900
C42 H42A 0.9800
C42 H42B 0.9800
C42 H42C 0.9800
C43 C44 1.5208(6)
C43 H43A 0.9900
C43 H43B 0.9900
C44 H44A 0.9800
C44 H44B 0.9800
C44 H44C 0.9800
C45 C46 1.5263(7)
C45 H45A 0.9900
C45 H45B 0.9900
C46 H46A 0.9800
C46 H46B 0.9800
C46 H46C 0.9800
C47 C48 1.5192(7)
C47 H47A 0.9900
C47 H47B 0.9900
C48 H48A 0.9800
C48 H48B 0.9800
C48 H48C 0.9800
C49 C50 1.5302(8)
C49 H49A 0.9900
C49 H49B 0.9900
C50 H50A 0.9800
C50 H50B 0.9800
C50 H50C 0.9800
C51 C52 1.5320(9)
C51 H51A 0.9900
C51 H51B 0.9900
C52 H52A 0.9800
C52 H52B 0.9800
C52 H52C 0.9800
C53 C54 1.5165(7)
C53 H53A 0.9900
C53 H53B 0.9900
C54 H54A 0.9800
C54 H54B 0.9800
C54 H54C 0.9800
C55 C56 1.5218(8)
C55 H55A 0.9900
C55 H55B 0.9900
C56 H56A 0.9800
C56 H56B 0.9800
C56 H56C 0.9800
Au1A P1A 2.2295(3)
Au1A Cl1A 2.2739(3)
P1A Si1A 2.0924(2)
Si1A C57A 1.8684
C57A C58A 1.3900
C57A C62A 1.3900
C58A C59A 1.3900
C58A H58A 0.9500
C59A C60A 1.3900
C59A H59A 0.9500
C60A C61A 1.3900
C60A H60A 0.9500
C61A C62A 1.3900
C61A H61A 0.9500
C62A H62A 0.9500
Au1B P1B 2.2302(3)
Au1B Cl1B 2.2752(3)
P1B Si1B 2.0935(3)
Si1B C57B 1.8727
C57B C58B 1.3900
C57B C62B 1.3900
C58B C59B 1.3900
C58B H58B 0.9500
C59B C60B 1.3900
C59B H59B 0.9500
C60B C61B 1.3900
C60B H60B 0.9500
C61B C62B 1.3900
C61B H61B 0.9500
C62B H62B 0.9500
C21A C22A 1.5222(4)
C21A H21A 0.9900
C21A H21B 0.9900
C22A H22A 0.9800
C22A H22B 0.9800
C22A H22C 0.9800
C23A C24A 1.5260(4)
C23A H23A 0.9900
C23A H23B 0.9900
C24A H24A 0.9800
C24A H24B 0.9800
C24A H24C 0.9800
C21B C22B 1.5221(4)
C21B H21C 0.9900
C21B H21D 0.9900
C22B H22D 0.9800
C22B H22E 0.9800
C22B H22F 0.9800
C23B C24B 1.5258(4)
C23B H23C 0.9900
C23B H23D 0.9900
C24B H24D 0.9800
C24B H24E 0.9800
C24B H24F 0.9800
C27A C28A 1.5237(4)
C27A H27A 0.9900
C27A H27B 0.9900
C28A H28A 0.9800
C28A H28B 0.9800
C28A H28C 0.9800
C27B C28B 1.5246(4)
C27B H27C 0.9900
C27B H27D 0.9900
C28B H28D 0.9800
C28B H28E 0.9800
C28B H28F 0.9800

loop_
_geom_torsion_atom_site_label_1
_geom_torsion_atom_site_label_2
_geom_torsion_atom_site_label_3
_geom_torsion_atom_site_label_4
_geom_torsion
C12 C1 C2 C6 -6.17(5)
P1A C1 C2 C6 176.47(3)
Si1B C1 C2 C6 133.06(3)
C12 C1 C2 C3 173.60(4)
P1A C1 C2 C3 -3.77(5)
Si1B C1 C2 C3 -47.18(5)
C6 C2 C3 C15 -109.19(4)
C1 C2 C3 C15 71.03(5)
C6 C2 C3 C13 126.93(3)
C1 C2 C3 C13 -52.85(5)
C6 C2 C3 C4 8.97(4)
C1 C2 C3 C4 -170.81(4)
C2 C3 C4 C5 -19.21(4)
C15 C3 C4 C5 98.81(4)
C13 C3 C4 C5 -140.45(3)
C3 C4 C5 C6 21.47(4)
C3 C4 C5 C17 139.53(3)
C3 C4 C5 C19 -95.94(4)
C1 C2 C6 C7 3.70(6)
C3 C2 C6 C7 -176.10(4)
C1 C2 C6 C5 -175.51(3)
C3 C2 C6 C5 4.68(4)
C4 C5 C6 C7 164.45(4)
C17 C5 C6 C7 46.07(5)
C19 C5 C6 C7 -78.46(5)
C4 C5 C6 C2 -16.36(4)
C17 C5 C6 C2 -134.75(4)
C19 C5 C6 C2 100.73(4)
C2 C6 C7 C8 1.24(6)
C5 C6 C7 C8 -179.64(4)
C6 C7 C8 C12 -3.59(7)
C6 C7 C8 C9 -178.69(4)
C7 C8 C9 C23B 65.19(5)
C12 C8 C9 C23B -110.26(4)
C7 C8 C9 C21B -60.80(5)
C12 C8 C9 C21B 123.75(4)
C7 C8 C9 C21A -39.37(5)
C12 C8 C9 C21A 145.18(3)
C7 C8 C9 C10 -169.74(5)
C12 C8 C9 C10 14.81(4)
C7 C8 C9 C23A 76.10(5)
C12 C8 C9 C23A -99.35(4)
C8 C9 C10 C11 -20.95(4)
C23B C9 C10 C11 103.43(3)
C21B C9 C10 C11 -138.00(3)
C21A C9 C10 C11 -145.63(3)
C23A C9 C10 C11 88.34(3)
C9 C10 C11 C12 19.64(4)
C9 C10 C11 C25 139.22(3)
C9 C10 C11 C27B -113.47(4)
C9 C10 C11 C27A -92.75(3)
C7 C8 C12 C1 0.95(7)
C9 C8 C12 C1 176.59(3)
C7 C8 C12 C11 -178.71(4)
C9 C8 C12 C11 -3.07(5)
C2 C1 C12 C8 3.91(5)
P1A C1 C12 C8 -178.72(3)
Si1B C1 C12 C8 -138.49(4)
C2 C1 C12 C11 -176.51(3)
P1A C1 C12 C11 0.86(5)
Si1B C1 C12 C11 41.09(5)
C10 C11 C12 C8 -10.28(4)
C25 C11 C12 C8 -128.03(4)
C27B C11 C12 C8 119.26(4)
C27A C11 C12 C8 105.21(3)
C10 C11 C12 C1 170.11(4)
C25 C11 C12 C1 52.35(5)
C27B C11 C12 C1 -60.35(5)
C27A C11 C12 C1 -74.41(4)
C2 C3 C13 C14 -43.30(5)
C15 C3 C13 C14 -167.87(4)
C4 C3 C13 C14 70.49(4)
C2 C3 C15 C16 177.30(3)
C13 C3 C15 C16 -56.20(5)
C4 C3 C15 C16 64.54(4)
C6 C5 C17 C18 178.10(3)
C4 C5 C17 C18 65.78(5)
C19 C5 C17 C18 -57.94(5)
C6 C5 C19 C20 64.79(5)
C4 C5 C19 C20 176.42(4)
C17 C5 C19 C20 -59.26(5)
C12 C11 C25 C26 45.91(5)
C10 C11 C25 C26 -67.45(5)
C27B C11 C25 C26 173.11(5)
C27A C11 C25 C26 167.45(4)
C40 C29 C30 C34 5.30(5)
P1B C29 C30 C34 146.20(3)
Si1A C29 C30 C34 -164.95(3)
C40 C29 C30 C31 -168.66(3)
P1B C29 C30 C31 -27.75(4)
Si1A C29 C30 C31 21.10(5)
C34 C30 C31 C43 120.67(4)
C29 C30 C31 C43 -64.86(5)
C34 C30 C31 C41 -117.39(4)
C29 C30 C31 C41 57.08(5)
C34 C30 C31 C32 -0.24(4)
C29 C30 C31 C32 174.22(3)
C30 C31 C32 C33 4.55(4)
C43 C31 C32 C33 -118.13(4)
C41 C31 C32 C33 123.40(4)
C31 C32 C33 C34 -6.76(4)
C31 C32 C33 C45 -123.94(4)
C31 C32 C33 C47 111.64(4)
C29 C30 C34 C35 -3.17(6)
C31 C30 C34 C35 171.75(4)
C29 C30 C34 C33 -179.30(3)
C31 C30 C34 C33 -4.38(5)
C45 C33 C34 C35 -50.13(5)
C32 C33 C34 C35 -169.02(4)
C47 C33 C34 C35 75.19(5)
C45 C33 C34 C30 125.76(4)
C32 C33 C34 C30 6.88(4)
C47 C33 C34 C30 -108.92(4)
C30 C34 C35 C36 -0.67(6)
C33 C34 C35 C36 174.95(4)
C34 C35 C36 C40 2.15(6)
C34 C35 C36 C37 -175.87(4)
C35 C36 C37 C38 167.99(4)
C40 C36 C37 C38 -10.17(5)
C35 C36 C37 C51 -73.30(5)
C40 C36 C37 C51 108.54(4)
C35 C36 C37 C49 47.10(6)
C40 C36 C37 C49 -131.06(4)
C36 C37 C38 C39 18.02(4)
C51 C37 C38 C39 -98.51(4)
C49 C37 C38 C39 137.77(4)
C37 C38 C39 C53 -140.75(4)
C37 C38 C39 C40 -19.28(4)
C37 C38 C39 C55 96.81(4)
C35 C36 C40 C29 0.21(6)
C37 C36 C40 C29 178.44(3)
C35 C36 C40 C39 179.97(4)
C37 C36 C40 C39 -1.80(5)
C30 C29 C40 C36 -3.84(5)
P1B C29 C40 C36 -140.06(3)
Si1A C29 C40 C36 165.94(3)
C30 C29 C40 C39 176.46(4)
P1B C29 C40 C39 40.23(5)
Si1A C29 C40 C39 -13.76(5)
C53 C39 C40 C36 132.22(4)
C38 C39 C40 C36 12.95(4)
C55 C39 C40 C36 -105.61(4)
C53 C39 C40 C29 -48.05(5)
C38 C39 C40 C29 -167.32(4)
C55 C39 C40 C29 74.12(5)
C30 C31 C41 C42 47.79(5)
C43 C31 C41 C42 173.26(4)
C32 C31 C41 C42 -66.04(5)
C30 C31 C43 C44 -57.14(5)
C41 C31 C43 C44 178.79(4)
C32 C31 C43 C44 59.46(5)
C34 C33 C45 C46 -177.19(4)
C32 C33 C45 C46 -64.47(5)
C47 C33 C45 C46 57.70(5)
C34 C33 C47 C48 -65.75(5)
C45 C33 C47 C48 58.02(5)
C32 C33 C47 C48 -177.80(4)
C36 C37 C49 C50 50.50(5)
C38 C37 C49 C50 -63.83(5)
C51 C37 C49 C50 170.85(4)
C36 C37 C51 C52 176.57(4)
C38 C37 C51 C52 -71.08(5)
C49 C37 C51 C52 54.79(6)
C40 C39 C53 C54 -48.41(5)
C38 C39 C53 C54 66.90(5)
C55 C39 C53 C54 -169.61(4)
C53 C39 C55 C56 -69.06(5)
C40 C39 C55 C56 166.67(4)
C38 C39 C55 C56 53.53(5)
C2 C1 P1A Si1A -95.95(3)
C12 C1 P1A Si1A 86.76(3)
Si1B C1 P1A Si1A 2.504(16)
C2 C1 P1A Au1A 82.04(3)
C12 C1 P1A Au1A -95.25(3)
Si1B C1 P1A Au1A -179.512(18)
Cl1A Au1A P1A C1 -137.3(2)
Cl1A Au1A P1A Si1A 40.6(3)
C40 C29 Si1A C57A -85.81(3)
C30 C29 Si1A C57A 83.68(3)
P1B C29 Si1A C57A 172.432(11)
C40 C29 Si1A P1A 93.45(3)
C30 C29 Si1A P1A -97.06(2)
P1B C29 Si1A P1A -8.307(12)
C1 P1A Si1A C57A -0.163(15)
Au1A P1A Si1A C57A -178.168(8)
C1 P1A Si1A C29 -179.397(16)
Au1A P1A Si1A C29 2.598(16)
C29 Si1A C57A C58A -166.862(16)
P1A Si1A C57A C58A 13.831(15)
C29 Si1A C57A C62A 16.121(17)
P1A Si1A C57A C62A -163.186(10)
C62A C57A C58A C59A 0.0
Si1A C57A C58A C59A -177.0
C57A C58A C59A C60A 0.0
C58A C59A C60A C61A 0.0
C59A C60A C61A C62A 0.0
C60A C61A C62A C57A 0.0
C58A C57A C62A C61A 0.0
Si1A C57A C62A C61A 177.1
C40 C29 P1B Si1B -104.60(3)
C30 C29 P1B Si1B 116.47(2)
Si1A C29 P1B Si1B 3.975(13)
C40 C29 P1B Au1B 52.29(3)
C30 C29 P1B Au1B -86.64(2)
Si1A C29 P1B Au1B 160.863(10)
Cl1B Au1B P1B C29 -83.08(14)
Cl1B Au1B P1B Si1B 74.83(14)
C2 C1 Si1B C57B -73.13(9)
C12 C1 Si1B C57B 68.77(9)
P1A C1 Si1B C57B -177.29(8)
C2 C1 Si1B P1B 96.67(3)
C12 C1 Si1B P1B -121.43(3)
P1A C1 Si1B P1B -7.494(13)
C29 P1B Si1B C1 178.24(2)
Au1B P1B Si1B C1 13.41(2)
C29 P1B Si1B C57B -11.57(8)
Au1B P1B Si1B C57B -176.41(8)
C1 Si1B C57B C58B 6.3(3)
P1B Si1B C57B C58B -165.3(3)
C1 Si1B C57B C62B -172.7(3)
P1B Si1B C57B C62B 15.7(3)
C62B C57B C58B C59B 0.0
Si1B C57B C58B C59B -179.0(2)
C57B C58B C59B C60B 0.0
C58B C59B C60B C61B 0.0
C59B C60B C61B C62B 0.0
C60B C61B C62B C57B 0.0
C58B C57B C62B C61B 0.0
Si1B C57B C62B C61B 179.0(2)
C8 C9 C21A C22A -62.41(4)
C23B C9 C21A C22A 179.28(4)
C21B C9 C21A C22A 34.13(5)
C10 C9 C21A C22A 56.68(5)
C23A C9 C21A C22A -175.89(4)
C8 C9 C23A C24A 174.26(4)
C23B C9 C23A C24A -47.55(9)
C21B C9 C23A C24A -54.84(5)
C21A C9 C23A C24A -66.58(4)
C10 C9 C23A C24A 66.98(4)
C8 C9 C21B C22B -34.16(4)
C23B C9 C21B C22B -163.14(4)
C21A C9 C21B C22B -126.02(6)
C10 C9 C21B C22B 73.65(4)
C23A C9 C21B C22B -161.16(4)
C8 C9 C23B C24B 177.28(4)
C21B C9 C23B C24B -54.56(5)
C21A C9 C23B C24B -66.34(5)
C10 C9 C23B C24B 60.45(5)
C23A C9 C23B C24B 131.84(13)
C12 C11 C27A C28A -169.64(2)
C10 C11 C27A C28A -59.49(3)
C25 C11 C27A C28A 65.42(4)
C27B C11 C27A C28A 48.53(11)
C12 C11 C27B C28B -63.59(9)
C10 C11 C27B C28B 60.25(9)
C25 C11 C27B C28B 175.55(8)
C27A C11 C27B C28B -19.77(8)
